data_4070616
loop_
_publ_author_name
'Wu, Jing-Yun'
'Thanasekaran, P.'
'Cheng, Yi-Wei'
'Lee, Chung-Chou'
'Manimaran, B.'
'Rajendran, T.'
'Liao, Rong-Tang'
'Lee, Gene-Hsiang'
'Peng, Shie-Ming'
'Lu, Kuang-Lieh'

_publ_section_title
;
 Unprecedented Reduction of 2,2&#x2032;-Bipyrimidine in a One-Pot
 Synthesis of Neutral Rhenium(I)-Based Molecular Rectangles
;
_journal_issue 9
_journal_name_full Organometallics
_journal_page_first 2141
_journal_paper_doi 10.1021/om700873x
_journal_volume 27
_journal_year 2008
_chemical_formula_sum 'C48 H40 N12 O12 Re4'
_chemical_formula_weight 1721.72
_chemical_name_systematic
; 
 ? 
;
_space_group_IT_number 14
_symmetry_cell_setting monoclinic
_symmetry_space_group_name_Hall '-P 2ybc'
_symmetry_space_group_name_H-M 'P 1 21/c 1'
_atom_sites_solution_hydrogens geom
_atom_sites_solution_primary direct
_atom_sites_solution_secondary difmap
_audit_creation_method SHELXL-97
_cell_angle_alpha 90.00
_cell_angle_beta 103.424(1)
_cell_angle_gamma 90.00
_cell_formula_units_Z 2
_cell_length_a 9.9044(5)
_cell_length_b 15.6627(8)
_cell_length_c 17.5653(9)
_cell_measurement_reflns_used 3665
_cell_measurement_temperature 150(1)
_cell_measurement_theta_max 23.52
_cell_measurement_theta_min 2.38
_cell_volume 2650.5(2)
_computing_cell_refinement 'Bruker SAINT'
_computing_data_collection 'Bruker SMART'
_computing_data_reduction 'Bruker SAINT'
_computing_molecular_graphics 'Bruker SHELXTL'
_computing_publication_material 'Bruker SHELXTL'
_computing_structure_refinement 'SHELXL-97 (Sheldrick, 1997)'
_computing_structure_solution 'SHELXS-97 (Sheldrick, 1990)'
_diffrn_ambient_temperature 150(1)
_diffrn_measured_fraction_theta_full 1.000
_diffrn_measured_fraction_theta_max 1.000
_diffrn_measurement_device_type 'BRUKER SMART ApexCCD area detector'
_diffrn_measurement_method 'omega scans'
_diffrn_radiation_monochromator graphite
_diffrn_radiation_source 'fine-focus sealed tube'
_diffrn_radiation_type MoK\a
_diffrn_radiation_wavelength 0.71073
_diffrn_reflns_av_R_equivalents 0.0562
_diffrn_reflns_av_sigmaI/netI 0.0504
_diffrn_reflns_limit_h_max 12
_diffrn_reflns_limit_h_min -12
_diffrn_reflns_limit_k_max 20
_diffrn_reflns_limit_k_min -20
_diffrn_reflns_limit_l_max 22
_diffrn_reflns_limit_l_min -22
_diffrn_reflns_number 25264
_diffrn_reflns_theta_full 27.50
_diffrn_reflns_theta_max 27.50
_diffrn_reflns_theta_min 1.76
_exptl_absorpt_coefficient_mu 9.176
_exptl_absorpt_correction_type multi-scan
_exptl_crystal_colour orange
_exptl_crystal_density_diffrn 2.157
_exptl_crystal_density_meas 0
_exptl_crystal_density_method 'not measured'
_exptl_crystal_description plate
_exptl_crystal_F_000 1616
_exptl_crystal_size_max 0.30
_exptl_crystal_size_mid 0.13
_exptl_crystal_size_min 0.02
_refine_diff_density_max 2.359
_refine_diff_density_min -0.678
_refine_diff_density_rms 0.189
_refine_ls_extinction_method none
_refine_ls_goodness_of_fit_ref 1.188
_refine_ls_hydrogen_treatment mixed
_refine_ls_matrix_type full
_refine_ls_number_parameters 337
_refine_ls_number_reflns 6082
_refine_ls_number_restraints 0
_refine_ls_restrained_S_all 1.188
_refine_ls_R_factor_all 0.0891
_refine_ls_R_factor_gt 0.0649
_refine_ls_shift/su_max 0.004
_refine_ls_shift/su_mean 0.000
_refine_ls_structure_factor_coef Fsqd
_refine_ls_weighting_details 'calc w=1/[\s^2^(Fo^2^)+(0.0577P)^2^+1.0498P] where P=(Fo^2^+2Fc^2^)/3'
_refine_ls_weighting_scheme calc
_refine_ls_wR_factor_gt 0.1280
_refine_ls_wR_factor_ref 0.1376
_reflns_number_gt 4627
_reflns_number_total 6082
_reflns_threshold_expression >2sigma(I)
_cod_data_source_file om700873x-file002.cif
_cod_data_source_block ic9670
_cod_depositor_comments
;
The following automatic conversions were performed:

'_symmetry_cell_setting' value 'Monoclinic' changed to 'monoclinic'
according to /home/saulius/struct/CIF-dictionaries/cif_core.dic
dictionary named 'cif_core.dic' version 2.4.1 from 2010-06-29.

Automatic conversion script
Id: cif_fix_values 1715 2011-07-08 13:25:40Z adriana 
;
_cod_original_sg_symbol_H-M P2(1)/c
_cod_database_code 4070616

loop_
_symmetry_equiv_pos_as_xyz
'x, y, z'
'-x, y+1/2, -z+1/2'
'-x, -y, -z'
'x, -y-1/2, z-1/2'

loop_
_atom_site_label
_atom_site_type_symbol
_atom_site_fract_x
_atom_site_fract_y
_atom_site_fract_z
_atom_site_U_iso_or_equiv
_atom_site_adp_type
_atom_site_occupancy
_atom_site_symmetry_multiplicity
_atom_site_calc_flag
_atom_site_refinement_flags
_atom_site_disorder_assembly
_atom_site_disorder_group
Re1 Re 0.58501(4) 0.73578(3) 0.80385(3) 0.05870(16) Uani 1 1 d . A .
Re2 Re 0.07005(4) 0.78686(2) 0.57323(3) 0.05514(15) Uani 1 1 d . A .
O1 O 0.6616(9) 0.6272(6) 0.9520(5) 0.092(3) Uani 1 1 d . A .
O2 O 0.8828(11) 0.8007(8) 0.8277(7) 0.130(4) Uani 1 1 d . A .
O3 O 0.5507(10) 0.8860(6) 0.9070(6) 0.122(4) Uani 1 1 d . A .
O4 O -0.2118(9) 0.6968(6) 0.5341(6) 0.109(3) Uani 1 1 d . A .
O5 O -0.0225(9) 0.9034(6) 0.4299(5) 0.097(3) Uani 1 1 d . A .
O6 O -0.0599(10) 0.9151(6) 0.6634(6) 0.110(3) Uani 1 1 d . A .
N1 N 0.6324(8) 0.6298(5) 0.7284(4) 0.0544(19) Uani 1 1 d . . .
N2 N 0.1569(8) 0.6874(5) 0.5058(5) 0.056(2) Uani 1 1 d . . .
N3 N 0.3752(8) 0.6913(5) 0.7687(5) 0.056(2) Uani 1 1 d . . .
N4 N 0.4957(8) 0.8034(5) 0.6972(5) 0.056(2) Uani 1 1 d . . .
N5 N 0.1625(8) 0.7126(5) 0.6753(5) 0.0533(19) Uani 1 1 d . . .
N6 N 0.2803(8) 0.8304(5) 0.6062(5) 0.055(2) Uani 1 1 d . . .
C1 C 0.6351(12) 0.6681(8) 0.8951(7) 0.074(3) Uani 1 1 d . . .
C2 C 0.7708(15) 0.7743(8) 0.8190(9) 0.093(4) Uani 1 1 d . . .
C3 C 0.5565(13) 0.8272(8) 0.8690(7) 0.088(4) Uani 1 1 d . . .
C4 C -0.1063(11) 0.7316(7) 0.5489(7) 0.064(3) Uani 1 1 d . . .
C5 C 0.0101(11) 0.8591(7) 0.4830(7) 0.075(3) Uani 1 1 d . . .
C6 C -0.0080(12) 0.8673(7) 0.6301(6) 0.068(3) Uani 1 1 d . . .
C7 C 0.7277(12) 0.5722(8) 0.7576(6) 0.075(3) Uani 1 1 d . . .
H7A H 0.7712 0.5753 0.8117 0.090 Uiso 1 1 calc R . .
C8 C 0.7679(12) 0.5080(7) 0.7141(6) 0.076(3) Uani 1 1 d . . .
H8A H 0.8346 0.4671 0.7388 0.091 Uiso 1 1 calc R . .
C9 C 0.7123(10) 0.5029(6) 0.6355(6) 0.057(2) Uani 1 1 d . . .
C10 C 0.6150(12) 0.5640(7) 0.6053(6) 0.072(3) Uani 1 1 d . . .
H10A H 0.5744 0.5648 0.5507 0.086 Uiso 1 1 calc R . .
C11 C 0.5759(12) 0.6235(6) 0.6526(6) 0.069(3) Uani 1 1 d . . .
H11A H 0.5043 0.6625 0.6299 0.083 Uiso 1 1 calc R . .
C12 C 0.1763(14) 0.7038(7) 0.4359(8) 0.083(4) Uani 1 1 d . . .
H12A H 0.1607 0.7606 0.4170 0.100 Uiso 1 1 calc R . .
C13 C 0.7830(13) 0.3542(8) 0.6114(7) 0.083(4) Uani 1 1 d . . .
H13A H 0.7722 0.3373 0.6615 0.099 Uiso 1 1 calc R . .
C14 C 0.7573(10) 0.4374(6) 0.5875(6) 0.058(2) Uani 1 1 d . . .
C15 C 0.7751(14) 0.4551(7) 0.5137(6) 0.081(4) Uani 1 1 d . . .
H15A H 0.7579 0.5110 0.4926 0.098 Uiso 1 1 calc R . .
C16 C 0.1832(15) 0.6070(7) 0.5284(7) 0.087(4) Uani 1 1 d . . .
H16A H 0.1714 0.5921 0.5788 0.105 Uiso 1 1 calc R . .
C17 C 0.2955(10) 0.7278(5) 0.7066(5) 0.050(2) Uani 1 1 d . A .
C18 C 0.3620(10) 0.7924(6) 0.6672(6) 0.052(2) Uani 1 1 d . A .
C19 C 0.326(4) 0.631(3) 0.809(2) 0.074(13) Uiso 0.50 1 d P A 1
H19A H 0.2956 0.6579 0.8533 0.088 Uiso 0.50 1 calc PR A 1
H19B H 0.4007 0.5899 0.8307 0.088 Uiso 0.50 1 calc PR A 1
C20 C 0.198(2) 0.5819(13) 0.7541(13) 0.053(5) Uiso 0.50 1 d P A 1
H20A H 0.1557 0.5404 0.7842 0.064 Uiso 0.50 1 calc PR A 1
H20B H 0.2258 0.5521 0.7104 0.064 Uiso 0.50 1 calc PR A 1
C21 C 0.091(3) 0.6634(18) 0.7219(18) 0.062(8) Uiso 0.50 1 d P A 1
H21A H 0.0007 0.6426 0.6901 0.075 Uiso 0.50 1 calc PR A 1
H21B H 0.0735 0.6975 0.7661 0.075 Uiso 0.50 1 calc PR A 1
C22 C 0.573(2) 0.8581(16) 0.6490(16) 0.056(7) Uiso 0.50 1 d P A 1
H22A H 0.6600 0.8806 0.6831 0.067 Uiso 0.50 1 calc PR A 1
H22B H 0.5982 0.8231 0.6074 0.067 Uiso 0.50 1 calc PR A 1
C23 C 0.481(2) 0.9308(14) 0.6132(14) 0.061(5) Uiso 0.50 1 d P A 1
H23A H 0.5298 0.9689 0.5833 0.073 Uiso 0.50 1 calc PR A 1
H23B H 0.4515 0.9646 0.6541 0.073 Uiso 0.50 1 calc PR A 1
C24 C 0.353(2) 0.8863(14) 0.5573(13) 0.051(6) Uiso 0.50 1 d P A 1
H24A H 0.2879 0.9300 0.5292 0.062 Uiso 0.50 1 calc PR A 1
H24B H 0.3846 0.8510 0.5180 0.062 Uiso 0.50 1 calc PR A 1
C19' C 0.302(3) 0.620(2) 0.8083(19) 0.052(9) Uiso 0.50 1 d P A 2
H19C H 0.3514 0.5652 0.8069 0.062 Uiso 0.50 1 calc PR A 2
H19D H 0.3101 0.6353 0.8639 0.062 Uiso 0.50 1 calc PR A 2
C20' C 0.167(4) 0.610(3) 0.773(2) 0.137(15) Uiso 0.50 1 d P A 2
H20C H 0.1544 0.5476 0.7657 0.164 Uiso 0.50 1 calc PR A 2
H20D H 0.1160 0.6263 0.8126 0.164 Uiso 0.50 1 calc PR A 2
C21' C 0.096(3) 0.6422(18) 0.7086(16) 0.060(8) Uiso 0.50 1 d P A 2
H21C H 0.0069 0.6634 0.7181 0.072 Uiso 0.50 1 calc PR A 2
H21D H 0.0736 0.5961 0.6691 0.072 Uiso 0.50 1 calc PR A 2
C22' C 0.560(3) 0.871(2) 0.6693(18) 0.082(11) Uiso 0.50 1 d P A 2
H22C H 0.6572 0.8551 0.6703 0.099 Uiso 0.50 1 calc PR A 2
H22D H 0.5626 0.9206 0.7047 0.099 Uiso 0.50 1 calc PR A 2
C23' C 0.487(3) 0.898(2) 0.5852(18) 0.104(10) Uiso 0.50 1 d P A 2
H23C H 0.5225 0.9543 0.5728 0.124 Uiso 0.50 1 calc PR A 2
H23D H 0.5063 0.8558 0.5472 0.124 Uiso 0.50 1 calc PR A 2
C24' C 0.336(2) 0.9035(15) 0.5790(15) 0.062(7) Uiso 0.50 1 d P A 2
H24C H 0.3170 0.9535 0.6092 0.074 Uiso 0.50 1 calc PR A 2
H24D H 0.2887 0.9129 0.5235 0.074 Uiso 0.50 1 calc PR A 2

loop_
_atom_site_aniso_label
_atom_site_aniso_U_11
_atom_site_aniso_U_22
_atom_site_aniso_U_33
_atom_site_aniso_U_23
_atom_site_aniso_U_13
_atom_site_aniso_U_12
Re1 0.0552(3) 0.0601(3) 0.0530(3) -0.00903(18) -0.00334(19) 0.00351(19)
Re2 0.0513(3) 0.0488(2) 0.0586(3) -0.00338(17) -0.00107(18) 0.00327(17)
O1 0.097(6) 0.097(6) 0.072(6) 0.011(5) -0.002(5) 0.003(5)
O2 0.070(7) 0.154(10) 0.152(10) 0.019(8) -0.003(6) -0.016(7)
O3 0.109(7) 0.109(7) 0.121(8) -0.060(7) -0.027(6) 0.035(6)
O4 0.070(6) 0.112(7) 0.126(8) 0.015(6) -0.016(5) -0.030(5)
O5 0.090(6) 0.087(6) 0.100(7) 0.032(5) -0.007(5) 0.012(5)
O6 0.105(7) 0.104(7) 0.116(8) -0.036(6) 0.018(6) 0.006(6)
N1 0.052(5) 0.066(5) 0.041(4) -0.002(4) 0.002(4) 0.003(4)
N2 0.062(5) 0.048(4) 0.052(5) -0.001(4) 0.004(4) -0.004(4)
N3 0.056(5) 0.055(4) 0.053(5) 0.002(4) 0.002(4) 0.003(4)
N4 0.049(5) 0.053(4) 0.064(5) 0.000(4) 0.009(4) -0.006(4)
N5 0.052(5) 0.054(4) 0.052(5) 0.002(4) 0.009(4) -0.008(4)
N6 0.061(5) 0.044(4) 0.056(5) 0.001(4) 0.006(4) -0.007(4)
C1 0.071(7) 0.076(7) 0.067(8) -0.016(6) 0.003(6) 0.007(6)
C2 0.073(9) 0.088(9) 0.102(11) 0.002(7) -0.016(8) -0.001(7)
C3 0.083(9) 0.089(8) 0.075(8) -0.022(7) -0.016(7) 0.024(7)
C4 0.055(7) 0.063(6) 0.067(7) 0.011(5) -0.001(5) 0.002(5)
C5 0.058(7) 0.067(7) 0.087(9) -0.005(6) -0.010(6) -0.007(6)
C6 0.069(7) 0.066(6) 0.062(7) -0.023(5) 0.000(5) 0.011(6)
C7 0.073(7) 0.098(8) 0.046(6) -0.004(6) -0.005(5) 0.020(7)
C8 0.074(7) 0.086(8) 0.060(7) 0.003(6) 0.000(6) 0.037(6)
C9 0.058(6) 0.054(5) 0.054(6) -0.003(4) 0.006(5) 0.002(5)
C10 0.094(8) 0.061(6) 0.051(6) -0.002(5) -0.002(6) 0.019(6)
C11 0.077(7) 0.059(6) 0.061(7) 0.003(5) -0.006(6) 0.017(5)
C12 0.098(10) 0.061(7) 0.101(10) 0.020(7) 0.042(8) 0.023(6)
C13 0.110(10) 0.079(8) 0.070(8) 0.020(6) 0.043(7) 0.027(7)
C14 0.050(6) 0.062(6) 0.060(6) 0.003(5) 0.009(5) 0.004(5)
C15 0.136(11) 0.046(5) 0.063(7) 0.000(5) 0.026(7) 0.020(6)
C16 0.158(13) 0.055(6) 0.054(7) 0.002(5) 0.036(7) 0.019(7)
C17 0.059(6) 0.041(4) 0.047(5) -0.009(4) 0.008(4) 0.002(4)
C18 0.058(6) 0.049(5) 0.045(5) -0.004(4) 0.006(5) -0.002(4)

loop_
_atom_type_symbol
_atom_type_description
_atom_type_scat_dispersion_real
_atom_type_scat_dispersion_imag
_atom_type_scat_source
C C 0.0033 0.0016 'International Tables Vol C Tables 4.2.6.8 and 6.1.1.4'
H H 0.0000 0.0000 'International Tables Vol C Tables 4.2.6.8 and 6.1.1.4'
N N 0.0061 0.0033 'International Tables Vol C Tables 4.2.6.8 and 6.1.1.4'
O O 0.0106 0.0060 'International Tables Vol C Tables 4.2.6.8 and 6.1.1.4'
Re Re -1.0185 7.2310 'International Tables Vol C Tables 4.2.6.8 and 6.1.1.4'

loop_
_geom_angle_atom_site_label_1
_geom_angle_atom_site_label_2
_geom_angle_atom_site_label_3
_geom_angle
_geom_angle_site_symmetry_1
_geom_angle_site_symmetry_3
C1 Re1 C3 87.6(5) . .
C1 Re1 C2 90.2(6) . .
C3 Re1 C2 87.2(6) . .
C1 Re1 N3 96.2(4) . .
C3 Re1 N3 98.6(5) . .
C2 Re1 N3 171.5(5) . .
C1 Re1 N4 170.8(4) . .
C3 Re1 N4 93.7(4) . .
C2 Re1 N4 98.9(5) . .
N3 Re1 N4 74.6(3) . .
C1 Re1 N1 92.1(4) . .
C3 Re1 N1 176.5(5) . .
C2 Re1 N1 89.4(5) . .
N3 Re1 N1 84.9(3) . .
N4 Re1 N1 87.1(3) . .
C6 Re2 C4 87.4(5) . .
C6 Re2 C5 87.5(5) . .
C4 Re2 C5 89.5(4) . .
C6 Re2 N6 97.8(4) . .
C4 Re2 N6 171.4(4) . .
C5 Re2 N6 97.5(4) . .
C6 Re2 N5 93.9(4) . .
C4 Re2 N5 97.6(4) . .
C5 Re2 N5 172.9(4) . .
N6 Re2 N5 75.4(3) . .
C6 Re2 N2 177.9(4) . .
C4 Re2 N2 90.6(4) . .
C5 Re2 N2 93.2(4) . .
N6 Re2 N2 84.0(3) . .
N5 Re2 N2 85.6(3) . .
C7 N1 C11 115.9(9) . .
C7 N1 Re1 120.4(7) . .
C11 N1 Re1 123.6(7) . .
C12 N2 C16 113.8(10) . .
C12 N2 Re2 121.1(7) . .
C16 N2 Re2 125.0(7) . .
C17 N3 C19 121.5(19) . .
C17 N3 C19' 115.1(14) . .
C19 N3 C19' 6(3) . .
C17 N3 Re1 116.8(7) . .
C19 N3 Re1 121.7(17) . .
C19' N3 Re1 128.0(13) . .
C18 N4 C22' 117.5(15) . .
C18 N4 C22 116.1(11) . .
C22' N4 C22 17.0(18) . .
C18 N4 Re1 117.0(6) . .
C22' N4 Re1 123.6(14) . .
C22 N4 Re1 126.7(10) . .
C17 N5 C21 116.0(13) . .
C17 N5 C21' 117.6(12) . .
C21 N5 C21' 16.3(17) . .
C17 N5 Re2 115.9(6) . .
C21 N5 Re2 126.6(12) . .
C21' N5 Re2 126.2(11) . .
C18 N6 C24' 115.3(12) . .
C18 N6 C24 115.8(11) . .
C24' N6 C24 20.2(13) . .
C18 N6 Re2 116.7(6) . .
C24' N6 Re2 127.2(11) . .
C24 N6 Re2 126.1(9) . .
O1 C1 Re1 177.5(11) . .
O2 C2 Re1 177.6(13) . .
O3 C3 Re1 173.4(14) . .
O4 C4 Re2 178.8(10) . .
O5 C5 Re2 178.2(10) . .
O6 C6 Re2 177.6(10) . .
N1 C7 C8 123.8(10) . .
C9 C8 C7 120.3(9) . .
C8 C9 C10 115.6(9) . .
C8 C9 C14 121.3(9) . .
C10 C9 C14 123.1(9) . .
C11 C10 C9 120.9(10) . .
N1 C11 C10 123.4(10) . .
N2 C12 C13 124.9(11) . 3_666
C12 C13 C14 120.7(11) 3_666 .
C13 C14 C15 115.0(10) . .
C13 C14 C9 123.3(10) . .
C15 C14 C9 121.7(9) . .
C16 C15 C14 119.7(10) 3_666 .
N2 C16 C15 125.9(11) . 3_666
N3 C17 N5 127.7(9) . .
N3 C17 C18 116.2(9) . .
N5 C17 C18 116.1(8) . .
N4 C18 N6 129.3(9) . .
N4 C18 C17 115.0(9) . .
N6 C18 C17 115.8(9) . .
N3 C19 C20 111(3) . .
C19 C20 C21 101(2) . .
N5 C21 C20 104.1(18) . .
C23 C22 N4 108.8(18) . .
C22 C23 C24 104.4(18) . .
N6 C24 C23 108.7(16) . .
C20' C19' N3 113(3) . .
C21' C20' C19' 130(4) . .
C20' C21' N5 116(3) . .
N4 C22' C23' 113(2) . .
C24' C23' C22' 109(2) . .
N6 C24' C23' 114(2) . .

loop_
_geom_bond_atom_site_label_1
_geom_bond_atom_site_label_2
_geom_bond_distance
_geom_bond_site_symmetry_2
Re1 C1 1.889(13) .
Re1 C3 1.895(13) .
Re1 C2 1.896(15) .
Re1 N3 2.143(8) .
Re1 N4 2.155(8) .
Re1 N1 2.240(8) .
Re2 C6 1.881(11) .
Re2 C4 1.906(11) .
Re2 C5 1.926(13) .
Re2 N6 2.139(8) .
Re2 N5 2.155(8) .
Re2 N2 2.245(8) .
O1 C1 1.166(13) .
O2 C2 1.160(15) .
O3 C3 1.146(13) .
O4 C4 1.154(12) .
O5 C5 1.145(13) .
O6 C6 1.143(12) .
N1 C7 1.320(12) .
N1 C11 1.324(12) .
N2 C12 1.313(14) .
N2 C16 1.327(13) .
N3 C17 1.319(11) .
N3 C19 1.34(4) .
N3 C19' 1.57(3) .
N4 C18 1.318(12) .
N4 C22' 1.39(3) .
N4 C22 1.53(3) .
N5 C17 1.326(12) .
N5 C21 1.43(3) .
N5 C21' 1.47(3) .
N6 C18 1.325(11) .
N6 C24' 1.40(2) .
N6 C24 1.52(2) .
C7 C8 1.376(15) .
C8 C9 1.363(13) .
C9 C10 1.375(13) .
C9 C14 1.462(14) .
C10 C11 1.363(14) .
C12 C13 1.353(16) 3_666
C13 C12 1.353(16) 3_666
C13 C14 1.374(14) .
C14 C15 1.376(14) .
C15 C16 1.345(15) 3_666
C16 C15 1.345(15) 3_666
C17 C18 1.466(14) .
C19 C20 1.60(4) .
C20 C21 1.67(3) .
C22 C23 1.50(3) .
C23 C24 1.58(3) .
C19' C20' 1.35(5) .
C20' C21' 1.28(4) .
C22' C23' 1.55(4) .
C23' C24' 1.47(4) .
